data_4084209
loop_
_publ_author_name
'Koutsantonis, George A.'
'Low, Paul J.'
'Mackenzie, Campbell F. R.'
'Skelton, Brian W.'
'Yufit, Dmitry S.'

_publ_section_title
;
 Coordinating Tectons: Bimetallic Complexes from Bipyridyl Terminated
 Group 8 Alkynyl Complexes
;
_journal_issue 18
_journal_name_full Organometallics
_journal_page_first 4911
_journal_paper_doi 10.1021/om500172r
_journal_volume 33
_journal_year 2014
_chemical_formula_moiety 'C56 H42 Cl N2 O3 P2 Re Ru, 0.25(C H2 Cl2)'
_chemical_formula_sum 'C56.25 H42.5 Cl1.5 N2 O3 P2 Re Ru'
_chemical_formula_weight 1196.81
_chemical_name_systematic
;
 ? 
;
_space_group_crystal_system triclinic
_space_group_IT_number 2
_space_group_name_Hall '-P 1'
_space_group_name_H-M_alt 'P -1'
_symmetry_space_group_name_Hall '-P 1'
_symmetry_space_group_name_H-M 'P -1'
_atom_sites_solution_hydrogens geom
_atom_sites_solution_primary direct
_atom_sites_solution_secondary difmap
_audit_creation_date 2012-12-20
_audit_creation_method
;
  Olex2 1.2-beta
  (compiled Dec  5 2012 16:20:19, GUI svn.r4385)
;
_cell_angle_alpha 79.346(6)
_cell_angle_beta 88.646(7)
_cell_angle_gamma 82.748(7)
_cell_formula_units_Z 2
_cell_length_a 11.1754(10)
_cell_length_b 13.7333(10)
_cell_length_c 17.7887(14)
_cell_measurement_reflns_used 9920
_cell_measurement_temperature 100.0(2)
_cell_measurement_theta_max 27.407
_cell_measurement_theta_min 2.986
_cell_volume 2661.6(4)
_computing_cell_refinement 'Bruker APEX2'
_computing_data_collection 'Rigaku CrystalClear (Rigaku Inc., 2008)'
_computing_data_reduction 'Bruker APEX2'
_computing_molecular_graphics
;
O. V. Dolomanov, L. J. Bourhis, R. J. Gildea, J. A. K. Howard and H. Puschmann,
OLEX2: a complete structure solution, refinement and analysis program.
J. Appl. Cryst. (2009). 42, 339-341.
;
_computing_publication_material
;
O. V. Dolomanov, L. J. Bourhis, R. J. Gildea, J. A. K. Howard and H. Puschmann,
OLEX2: a complete structure solution, refinement and analysis program.
J. Appl. Cryst. (2009). 42, 339-341.
;
_computing_structure_refinement
;
XL, G.M. Sheldrick, Acta Cryst.
(2008). A64, 112-122
;
_computing_structure_solution
;
XS, G.M. Sheldrick, Acta Cryst.
(2008). A64, 112-122
;
_diffrn_ambient_temperature 100.0(2)
_diffrn_measured_fraction_theta_full 0.945
_diffrn_measured_fraction_theta_max 0.945
_diffrn_measurement_device_type 'Rigaku Saturn 724+ CCD area detector'
_diffrn_measurement_method 'thick-slice \w scans'
_diffrn_radiation_monochromator 'double crystal silicon'
_diffrn_radiation_type 'synchrotron '
_diffrn_radiation_wavelength 0.6889
_diffrn_reflns_av_R_equivalents 0.0372
_diffrn_reflns_av_unetI/netI 0.0525
_diffrn_reflns_limit_h_max 14
_diffrn_reflns_limit_h_min -14
_diffrn_reflns_limit_k_max 16
_diffrn_reflns_limit_k_min -17
_diffrn_reflns_limit_l_max 22
_diffrn_reflns_limit_l_min -22
_diffrn_reflns_number 23736
_diffrn_reflns_theta_full 26.00
_diffrn_reflns_theta_max 26.00
_diffrn_reflns_theta_min 1.13
_diffrn_source 'undulator, Beamline I19, Diamond Light Source, RAL'
_exptl_absorpt_coefficient_mu 2.504
_exptl_absorpt_correction_T_max 1.0000
_exptl_absorpt_correction_T_min 0.6742
_exptl_absorpt_correction_type multi-scan
_exptl_absorpt_process_details
;
SADABS-2008/1 (Bruker,2008) was used for absorption correction.
wR2(int) was 0.1515 before and 0.0485 after correction.
The Ratio of minimum to maximum transmission is 0.6742.
The \l/2 correction factor is Not present.
;
_exptl_crystal_colour 'clear dark brown'
_exptl_crystal_colour_lustre clear
_exptl_crystal_colour_modifier dark
_exptl_crystal_colour_primary brown
_exptl_crystal_density_diffrn 1.493
_exptl_crystal_density_method 'not measured'
_exptl_crystal_description plate
_exptl_crystal_F_000 1185
_exptl_crystal_size_max 0.07
_exptl_crystal_size_mid 0.05
_exptl_crystal_size_min 0.001
_refine_diff_density_max 2.448
_refine_diff_density_min -1.543
_refine_diff_density_rms 0.135
_refine_ls_extinction_method none
_refine_ls_goodness_of_fit_ref 1.036
_refine_ls_hydrogen_treatment mixed
_refine_ls_matrix_type full
_refine_ls_number_parameters 589
_refine_ls_number_reflns 10847
_refine_ls_number_restraints 16
_refine_ls_restrained_S_all 1.038
_refine_ls_R_factor_all 0.0694
_refine_ls_R_factor_gt 0.0503
_refine_ls_shift/su_max 0.001
_refine_ls_shift/su_mean 0.000
_refine_ls_structure_factor_coef Fsqd
_refine_ls_weighting_details 'calc w=1/[\s^2^(Fo^2^)+(0.0860P)^2^+4.4000P] where P=(Fo^2^+2Fc^2^)/3'
_refine_ls_weighting_scheme calc
_refine_ls_wR_factor_gt 0.1349
_refine_ls_wR_factor_ref 0.1466
_reflns_number_gt 8452
_reflns_number_total 10847
_reflns_threshold_expression >2sigma(I)
_cod_data_source_file om500172r_si_001.cif
_cod_data_source_block 7_12srv212
_cod_original_formula_sum 'C56.25 H42.50 Cl1.50 N2 O3 P2 Re Ru'
_cod_database_code 4084209
_olex2_refinement_description
;
1. Fixed Uiso
 At 1.2 times of:
  H12 of C12, H11 of C11, H10 of C10, H35 of C35, H34 of C34, H23 of C23, H22
  of C22, H52 of C52, H46 of C46, H53 of C53, H33 of C33, H32 of C32, H18 of
  C18, H17 of C17, H25A of C25A, H26A of C26A, H22A of C22A, H23A of C23A, H24A
  of C24A, H43 of C43, H54 of C54, H9 of C9, H8 of C8, H45 of C45, H26 of C26,
  H25 of C25, H24 of C24, H74 of C74, H73 of C73, H72 of C72, H66 of C66, H65
  of C65, H64 of C64, H63 of C63, H62 of C62, H56 of C56, H55 of C55, H5 of C5,
  H4 of C4, H16 of C16, {H1SA,H1SB} of C1S, H76 of C76, H75 of C75, H42 of C42,
  H20 of C20, H19 of C19, H44 of C44, H36 of C36
2. Restrained distances
 O1-C15
 1.15 with sigma of 0.005
 Cl2-C1S = Cl3-C1S
 1.8 with sigma of 0.02
 Cl2-C1S \\sim Cl3-C1S
 with sigma of 0.01
3. Uiso/Uaniso restraints and constraints
Uanis(C15) \\sim Ueq, Uanis(O1) \\sim Ueq: with sigma of 0.002 and sigma for terminal atoms of 0.02
4. Others
 Fixed Sof: C21(0.5) C21A(0.5) C26A(0.5) H26A(0.5) C25A(0.5) H25A(0.5)
 C24A(0.5) H24A(0.5) C23A(0.5) H23A(0.5) C22A(0.5) H22A(0.5) C22(0.5) H22(0.5)
 C23(0.5) H23(0.5) C24(0.5) H24(0.5) C25(0.5) H25(0.5) C26(0.5) H26(0.5)
 Cl2(0.25) Cl3(0.25) C1S(0.25) H1SA(0.25) H1SB(0.25)
5.a Secondary CH2 refined with riding coordinates:
 C1S(H1SA,H1SB)
5.b Aromatic/amide H refined with riding coordinates:
 C4(H4), C5(H5), C8(H8), C9(H9), C10(H10), C11(H11), C12(H12), C16(H16),
 C17(H17), C18(H18), C19(H19), C20(H20), C26A(H26A), C25A(H25A), C24A(H24A),
 C23A(H23A), C22A(H22A), C22(H22), C23(H23), C24(H24), C25(H25), C26(H26),
 C32(H32), C33(H33), C34(H34), C35(H35), C36(H36), C42(H42), C43(H43), C44(H44),
  C45(H45), C46(H46), C52(H52), C53(H53), C54(H54), C55(H55), C56(H56),
 C62(H62), C63(H63), C64(H64), C65(H65), C66(H66), C72(H72), C73(H73), C74(H74),
  C75(H75), C76(H76)
5.c Fitted hexagon refined as free rotating group:
 C21A(C26A,C25A,C24A,C23A,C22A)
;

loop_
_space_group_symop_id
_space_group_symop_operation_xyz
1 'x, y, z'
2 '-x, -y, -z'

loop_
_atom_site_label
_atom_site_type_symbol
_atom_site_fract_x
_atom_site_fract_y
_atom_site_fract_z
_atom_site_U_iso_or_equiv
_atom_site_adp_type
_atom_site_occupancy
_atom_site_symmetry_multiplicity
_atom_site_calc_flag
_atom_site_refinement_flags
_atom_site_disorder_assembly
_atom_site_disorder_group
Re1 Re 0.61758(2) -0.240891(16) 0.165503(15) 0.04414(11) Uani 1 1 d . . .
Ru1 Ru 0.15242(4) 0.20834(3) 0.36491(3) 0.04006(14) Uani 1 1 d . A .
Cl1 Cl 0.46281(17) -0.26186(13) 0.07459(12) 0.0599(5) Uani 1 1 d . . .
P1 P 0.31145(14) 0.29858(11) 0.37653(9) 0.0410(4) Uani 1 1 d . . .
P2 P 0.05131(14) 0.30594(11) 0.25892(10) 0.0406(4) Uani 1 1 d . . .
O1 O 0.8002(7) -0.2046(5) 0.2832(5) 0.094(2) Uani 1 1 d DU . .
O2 O 0.7590(4) -0.4448(3) 0.1507(3) 0.0525(11) Uani 1 1 d . . .
O3 O 0.4677(6) -0.3395(4) 0.2990(4) 0.0763(17) Uani 1 1 d . . .
N1 N 0.5342(4) -0.0858(3) 0.1556(3) 0.0402(11) Uani 1 1 d . . .
N2 N 0.7044(4) -0.1590(4) 0.0666(3) 0.0420(12) Uani 1 1 d . A .
C1 C 0.2583(6) 0.1338(4) 0.2955(4) 0.0430(14) Uani 1 1 d . . .
C2 C 0.3223(6) 0.0845(4) 0.2557(4) 0.0445(14) Uani 1 1 d . A .
C3 C 0.4071(5) 0.0496(4) 0.2011(4) 0.0395(13) Uani 1 1 d . . .
C4 C 0.4516(5) 0.1164(4) 0.1408(4) 0.0425(14) Uani 1 1 d . A .
H4 H 0.4252 0.1844 0.1352 0.051 Uiso 1 1 calc R . .
C5 C 0.5344(5) 0.0824(4) 0.0894(4) 0.0392(13) Uani 1 1 d . . .
H5 H 0.5629 0.1272 0.0493 0.047 Uiso 1 1 calc R A .
C6 C 0.5749(5) -0.0197(4) 0.0980(3) 0.0364(12) Uani 1 1 d . A .
C7 C 0.6666(5) -0.0609(4) 0.0470(4) 0.0389(13) Uani 1 1 d . . .
C8 C 0.7124(5) -0.0022(5) -0.0183(4) 0.0426(14) Uani 1 1 d . A .
H8 H 0.6839 0.0653 -0.0320 0.051 Uiso 1 1 calc R . .
C9 C 0.8005(6) -0.0463(5) -0.0619(4) 0.0480(15) Uani 1 1 d . . .
H9 H 0.8324 -0.0087 -0.1048 0.058 Uiso 1 1 calc R A .
C10 C 0.8402(6) -0.1474(5) -0.0407(4) 0.0531(17) Uani 1 1 d . A .
H10 H 0.8998 -0.1784 -0.0688 0.064 Uiso 1 1 calc R . .
C11 C 0.7908(6) -0.2006(5) 0.0219(4) 0.0516(16) Uani 1 1 d . . .
H11 H 0.8168 -0.2686 0.0350 0.062 Uiso 1 1 calc R A .
C12 C 0.4508(6) -0.0526(4) 0.2053(4) 0.0456(15) Uani 1 1 d . A .
H12 H 0.4213 -0.0992 0.2436 0.055 Uiso 1 1 calc R . .
C13 C 0.5243(6) -0.3031(5) 0.2491(4) 0.0506(16) Uani 1 1 d . . .
C14 C 0.7054(6) -0.3710(4) 0.1587(4) 0.0448(14) Uani 1 1 d . . .
C15 C 0.7383(6) -0.2121(5) 0.2355(4) 0.0534(16) Uani 1 1 d DU . .
C16 C 0.1619(7) 0.1012(6) 0.4783(5) 0.070(2) Uani 1 1 d . . .
H16 H 0.2344 0.0670 0.4988 0.084 Uiso 1 1 calc R A .
C17 C 0.0835(8) 0.0688(5) 0.4284(5) 0.071(3) Uani 1 1 d . A .
H17 H 0.0956 0.0083 0.4112 0.085 Uiso 1 1 calc R . .
C18 C -0.0166(7) 0.1444(6) 0.4090(4) 0.0589(18) Uani 1 1 d . . .
H18 H -0.0799 0.1425 0.3765 0.071 Uiso 1 1 calc R A .
C19 C -0.0019(6) 0.2231(5) 0.4486(4) 0.0489(16) Uani 1 1 d . A .
H19 H -0.0546 0.2815 0.4470 0.059 Uiso 1 1 calc R . .
C20 C 0.1065(7) 0.1971(6) 0.4905(4) 0.0573(18) Uani 1 1 d . A .
H20 H 0.1373 0.2360 0.5212 0.069 Uiso 1 1 calc R . .
C21 C 0.4129(13) 0.2156(11) 0.4475(7) 0.040(3) Uiso 0.50 1 d P A -1
C21A C 0.4380(7) 0.2415(7) 0.4524(4) 0.049(4) Uiso 0.50 1 d PG A 2
C26A C 0.5568(8) 0.2109(7) 0.4344(4) 0.049(3) Uiso 0.50 1 d PG A 2
H26A H 0.5824 0.2219 0.3837 0.059 Uiso 0.50 1 calc PR A 2
C25A C 0.6374(6) 0.1638(7) 0.4920(5) 0.053(3) Uiso 0.50 1 d PG A 2
H25A H 0.7169 0.1433 0.4800 0.063 Uiso 0.50 1 calc PR A 2
C24A C 0.5991(7) 0.1474(8) 0.5677(4) 0.063(4) Uiso 0.50 1 d PG A 2
H24A H 0.6530 0.1159 0.6063 0.075 Uiso 0.50 1 calc PR A 2
C23A C 0.4803(8) 0.1780(7) 0.5858(4) 0.048(3) Uiso 0.50 1 d PG A 2
H23A H 0.4547 0.1670 0.6364 0.058 Uiso 0.50 1 calc PR A 2
C22A C 0.3997(6) 0.2250(7) 0.5281(5) 0.046(3) Uiso 0.50 1 d PG A 2
H22A H 0.3202 0.2455 0.5402 0.056 Uiso 0.50 1 calc PR A 2
C22 C 0.4518(13) 0.2459(11) 0.5110(8) 0.050(3) Uiso 0.50 1 d P A -1
H22 H 0.4290 0.3114 0.5173 0.060 Uiso 0.50 1 calc PR A -1
C23 C 0.5238(17) 0.1823(13) 0.5663(11) 0.066(4) Uiso 0.50 1 d P A -1
H23 H 0.5475 0.2044 0.6093 0.079 Uiso 0.50 1 calc PR A -1
C24 C 0.5609(16) 0.0829(13) 0.5561(10) 0.068(4) Uiso 0.50 1 d P A -1
H24 H 0.6090 0.0395 0.5930 0.081 Uiso 0.50 1 calc PR A -1
C25 C 0.5275(13) 0.0511(11) 0.4942(9) 0.055(3) Uiso 0.50 1 d P A -1
H25 H 0.5537 -0.0137 0.4873 0.066 Uiso 0.50 1 calc PR A -1
C26 C 0.4534(13) 0.1154(11) 0.4401(9) 0.053(3) Uiso 0.50 1 d P A -1
H26 H 0.4294 0.0921 0.3977 0.064 Uiso 0.50 1 calc PR A -1
C31 C 0.2806(5) 0.4158(4) 0.4150(3) 0.0394(13) Uani 1 1 d . A .
C32 C 0.1631(6) 0.4527(5) 0.4319(4) 0.0445(14) Uani 1 1 d . . .
H32 H 0.1002 0.4157 0.4276 0.053 Uiso 1 1 calc R A .
C33 C 0.1391(6) 0.5461(5) 0.4553(4) 0.0510(16) Uani 1 1 d . A .
H33 H 0.0604 0.5710 0.4657 0.061 Uiso 1 1 calc R . .
C34 C 0.2330(6) 0.6006(5) 0.4629(4) 0.0510(16) Uani 1 1 d . . .
H34 H 0.2172 0.6627 0.4773 0.061 Uiso 1 1 calc R A .
C35 C 0.3508(6) 0.5624(5) 0.4488(4) 0.0498(15) Uani 1 1 d . A .
H35 H 0.4142 0.5979 0.4555 0.060 Uiso 1 1 calc R . .
C36 C 0.3738(6) 0.4718(5) 0.4249(4) 0.0482(15) Uani 1 1 d . . .
H36 H 0.4529 0.4473 0.4151 0.058 Uiso 1 1 calc R A .
C41 C 0.4044(6) 0.3405(5) 0.2934(4) 0.0462(15) Uani 1 1 d . A .
C42 C 0.3852(7) 0.4389(6) 0.2541(4) 0.0611(19) Uani 1 1 d . . .
H42 H 0.3256 0.4837 0.2707 0.073 Uiso 1 1 calc R A .
C43 C 0.4550(9) 0.4714(7) 0.1894(5) 0.071(2) Uani 1 1 d . A .
H43 H 0.4428 0.5372 0.1636 0.085 Uiso 1 1 calc R . .
C44 C 0.5433(8) 0.4017(9) 0.1649(5) 0.079(3) Uani 1 1 d . . .
H44 H 0.5900 0.4223 0.1224 0.095 Uiso 1 1 calc R A .
C45 C 0.5625(8) 0.3053(8) 0.2017(6) 0.081(3) Uani 1 1 d . A .
H45 H 0.6223 0.2606 0.1851 0.098 Uiso 1 1 calc R . .
C46 C 0.4912(7) 0.2745(7) 0.2645(5) 0.065(2) Uani 1 1 d . . .
H46 H 0.5016 0.2076 0.2881 0.078 Uiso 1 1 calc R A .
C51 C -0.0722(5) 0.3937(5) 0.2885(4) 0.0440(14) Uani 1 1 d . A .
C52 C -0.1897(5) 0.3684(5) 0.3015(4) 0.0489(16) Uani 1 1 d . . .
H52 H -0.2085 0.3089 0.2899 0.059 Uiso 1 1 calc R A .
C53 C -0.2781(6) 0.4306(6) 0.3313(4) 0.0557(18) Uani 1 1 d . A .
H53 H -0.3555 0.4126 0.3396 0.067 Uiso 1 1 calc R . .
C54 C -0.2514(6) 0.5195(6) 0.3488(4) 0.0581(19) Uani 1 1 d . . .
H54 H -0.3114 0.5613 0.3684 0.070 Uiso 1 1 calc R A .
C55 C -0.1370(7) 0.5469(5) 0.3377(4) 0.0582(19) Uani 1 1 d . A .
H55 H -0.1193 0.6062 0.3505 0.070 Uiso 1 1 calc R . .
C56 C -0.0459(6) 0.4837(5) 0.3063(4) 0.0485(16) Uani 1 1 d . . .
H56 H 0.0311 0.5023 0.2976 0.058 Uiso 1 1 calc R A .
C61 C 0.1221(6) 0.3826(5) 0.1763(4) 0.0445(14) Uani 1 1 d . A .
C62 C 0.2232(6) 0.3358(5) 0.1429(4) 0.0465(15) Uani 1 1 d . . .
H62 H 0.2572 0.2722 0.1657 0.056 Uiso 1 1 calc R A .
C63 C 0.2724(6) 0.3833(5) 0.0767(4) 0.0519(16) Uani 1 1 d . A .
H63 H 0.3410 0.3522 0.0561 0.062 Uiso 1 1 calc R . .
C64 C 0.2213(8) 0.4766(6) 0.0401(5) 0.068(2) Uani 1 1 d . . .
H64 H 0.2536 0.5069 -0.0057 0.081 Uiso 1 1 calc R A .
C65 C 0.1210(9) 0.5251(7) 0.0725(5) 0.083(3) Uani 1 1 d . A .
H65 H 0.0875 0.5886 0.0492 0.100 Uiso 1 1 calc R . .
C66 C 0.0716(7) 0.4775(6) 0.1401(4) 0.065(2) Uani 1 1 d . . .
H66 H 0.0042 0.5093 0.1614 0.078 Uiso 1 1 calc R A .
C71 C -0.0313(5) 0.2350(5) 0.2024(4) 0.0478(15) Uani 1 1 d . A .
C72 C -0.0174(7) 0.1316(6) 0.2183(5) 0.0580(18) Uani 1 1 d . . .
H72 H 0.0325 0.0971 0.2582 0.070 Uiso 1 1 calc R A .
C73 C -0.0799(8) 0.0782(8) 0.1733(6) 0.077(3) Uani 1 1 d . A .
H73 H -0.0726 0.0089 0.1838 0.093 Uiso 1 1 calc R . .
C74 C -0.1528(8) 0.1329(9) 0.1127(6) 0.079(3) Uani 1 1 d . . .
H74 H -0.1938 0.0989 0.0830 0.095 Uiso 1 1 calc R A .
C75 C -0.1649(7) 0.2355(8) 0.0964(5) 0.072(2) Uani 1 1 d . A .
H75 H -0.2128 0.2704 0.0558 0.087 Uiso 1 1 calc R . .
C76 C -0.1049(6) 0.2865(7) 0.1413(5) 0.062(2) Uani 1 1 d . . .
H76 H -0.1137 0.3560 0.1307 0.075 Uiso 1 1 calc R A .
Cl2 Cl 0.0646(8) 0.7928(6) 0.1212(5) 0.0659(19) Uiso 0.25 1 d PD . .
Cl3 Cl 0.1654(9) 0.8490(7) 0.2644(6) 0.079(2) Uiso 0.25 1 d PD . .
C1S C 0.161(4) 0.752(2) 0.2059(16) 0.101(13) Uiso 0.25 1 d PD . .
H1SA H 0.2427 0.7324 0.1895 0.121 Uiso 0.25 1 calc PR . .
H1SB H 0.1327 0.6942 0.2372 0.121 Uiso 0.25 1 calc PR . .

loop_
_atom_site_aniso_label
_atom_site_aniso_U_11
_atom_site_aniso_U_22
_atom_site_aniso_U_33
_atom_site_aniso_U_23
_atom_site_aniso_U_13
_atom_site_aniso_U_12
Re1 0.04569(16) 0.03141(13) 0.05258(17) -0.01144(10) 0.00803(11) 0.00983(10)
Ru1 0.0373(2) 0.0322(2) 0.0488(3) -0.0108(2) 0.0100(2) 0.00620(19)
Cl1 0.0638(10) 0.0426(8) 0.0681(11) -0.0031(7) 0.0017(9) 0.0026(7)
P1 0.0355(7) 0.0372(7) 0.0486(9) -0.0130(6) 0.0043(6) 0.0090(6)
P2 0.0335(7) 0.0388(7) 0.0497(9) -0.0157(7) 0.0063(6) 0.0045(6)
O1 0.104(5) 0.063(4) 0.117(6) -0.033(4) -0.006(4) 0.006(3)
O2 0.057(3) 0.043(2) 0.054(3) -0.014(2) 0.004(2) 0.013(2)
O3 0.094(4) 0.053(3) 0.078(4) -0.014(3) 0.031(3) -0.001(3)
N1 0.038(2) 0.031(2) 0.050(3) -0.014(2) 0.005(2) 0.0081(19)
N2 0.036(2) 0.038(2) 0.052(3) -0.016(2) 0.006(2) 0.005(2)
C1 0.045(3) 0.028(3) 0.054(4) -0.012(2) 0.010(3) 0.006(2)
C2 0.043(3) 0.034(3) 0.055(4) -0.012(3) 0.004(3) 0.005(2)
C3 0.038(3) 0.035(3) 0.046(3) -0.018(2) -0.004(3) 0.008(2)
C4 0.040(3) 0.032(3) 0.055(4) -0.015(3) 0.003(3) 0.009(2)
C5 0.034(3) 0.037(3) 0.046(3) -0.011(2) 0.000(2) 0.003(2)
C6 0.034(3) 0.034(3) 0.043(3) -0.014(2) 0.000(2) 0.002(2)
C7 0.032(3) 0.038(3) 0.051(3) -0.021(3) -0.002(2) 0.000(2)
C8 0.039(3) 0.041(3) 0.049(4) -0.016(3) 0.004(3) -0.001(3)
C9 0.049(4) 0.050(3) 0.049(4) -0.019(3) 0.007(3) -0.007(3)
C10 0.045(3) 0.055(4) 0.061(4) -0.022(3) 0.015(3) 0.003(3)
C11 0.049(4) 0.044(3) 0.061(4) -0.016(3) 0.004(3) 0.008(3)
C12 0.046(3) 0.034(3) 0.054(4) -0.010(3) 0.009(3) 0.008(3)
C13 0.056(4) 0.035(3) 0.056(4) -0.007(3) 0.013(3) 0.007(3)
C14 0.045(3) 0.037(3) 0.050(4) -0.012(3) 0.003(3) 0.006(3)
C15 0.053(2) 0.054(2) 0.051(2) -0.0109(17) 0.0003(17) 0.0059(17)
C16 0.052(4) 0.062(4) 0.082(6) 0.012(4) 0.017(4) 0.011(4)
C17 0.085(6) 0.039(3) 0.083(6) -0.007(4) 0.044(5) -0.004(4)
C18 0.059(4) 0.067(4) 0.053(4) -0.013(3) 0.014(3) -0.016(4)
C19 0.041(3) 0.051(3) 0.053(4) -0.016(3) 0.015(3) 0.004(3)
C20 0.058(4) 0.062(4) 0.052(4) -0.011(3) 0.010(3) -0.008(3)
C31 0.038(3) 0.038(3) 0.041(3) -0.011(2) 0.001(2) 0.005(2)
C32 0.034(3) 0.047(3) 0.053(4) -0.016(3) 0.002(3) 0.003(3)
C33 0.043(3) 0.049(3) 0.062(4) -0.023(3) 0.006(3) 0.009(3)
C34 0.056(4) 0.041(3) 0.056(4) -0.015(3) 0.007(3) 0.003(3)
C35 0.047(3) 0.048(3) 0.056(4) -0.012(3) -0.003(3) -0.004(3)
C36 0.040(3) 0.048(3) 0.055(4) -0.011(3) 0.004(3) 0.004(3)
C41 0.038(3) 0.058(4) 0.047(4) -0.020(3) 0.004(3) -0.009(3)
C42 0.057(4) 0.073(5) 0.052(4) -0.010(4) 0.009(3) -0.009(4)
C43 0.085(6) 0.081(6) 0.057(5) -0.017(4) 0.004(4) -0.043(5)
C44 0.074(6) 0.121(8) 0.065(5) -0.054(6) 0.034(4) -0.051(6)
C45 0.067(5) 0.089(7) 0.108(7) -0.057(6) 0.040(5) -0.034(5)
C46 0.054(4) 0.072(5) 0.081(5) -0.045(4) 0.021(4) -0.011(4)
C51 0.038(3) 0.044(3) 0.046(3) -0.012(3) 0.000(3) 0.014(3)
C52 0.035(3) 0.061(4) 0.052(4) -0.021(3) 0.003(3) 0.007(3)
C53 0.042(3) 0.069(4) 0.052(4) -0.016(3) 0.002(3) 0.016(3)
C54 0.053(4) 0.065(4) 0.049(4) -0.017(3) -0.003(3) 0.031(3)
C55 0.065(5) 0.045(3) 0.060(4) -0.017(3) -0.004(3) 0.021(3)
C56 0.045(3) 0.044(3) 0.053(4) -0.013(3) -0.003(3) 0.013(3)
C61 0.040(3) 0.045(3) 0.047(3) -0.010(3) 0.002(3) 0.002(3)
C62 0.045(3) 0.038(3) 0.053(4) -0.007(3) 0.005(3) 0.008(3)
C63 0.048(4) 0.049(3) 0.058(4) -0.015(3) 0.005(3) 0.005(3)
C64 0.071(5) 0.064(4) 0.057(4) 0.001(4) 0.020(4) 0.008(4)
C65 0.089(6) 0.063(5) 0.077(6) 0.011(4) 0.018(5) 0.027(4)
C66 0.059(4) 0.062(4) 0.061(4) -0.001(4) 0.013(4) 0.024(4)
C71 0.034(3) 0.058(4) 0.057(4) -0.030(3) 0.009(3) -0.002(3)
C72 0.052(4) 0.068(5) 0.063(5) -0.032(4) 0.017(3) -0.016(3)
C73 0.072(5) 0.083(6) 0.095(7) -0.052(5) 0.035(5) -0.029(5)
C74 0.047(4) 0.122(8) 0.089(7) -0.066(6) 0.012(4) -0.022(5)
C75 0.045(4) 0.101(7) 0.080(6) -0.050(5) 0.003(4) 0.004(4)
C76 0.039(3) 0.085(5) 0.069(5) -0.036(4) 0.011(3) 0.003(4)

loop_
_atom_type_symbol
_atom_type_description
_atom_type_scat_dispersion_real
_atom_type_scat_dispersion_imag
_atom_type_scat_source
C C 0.0032 0.0015 'International Tables Vol C Tables 4.2.6.8 and 6.1.1.4'
H H 0.0000 0.0000 'International Tables Vol C Tables 4.2.6.8 and 6.1.1.4'
Cl Cl 0.1418 0.1507 'International Tables Vol C Tables 4.2.6.8 and 6.1.1.4'
N N 0.0060 0.0030 'International Tables Vol C Tables 4.2.6.8 and 6.1.1.4'
O O 0.0108 0.0057 'International Tables Vol C Tables 4.2.6.8 and 6.1.1.4'
P P 0.0990 0.0908 'International Tables Vol C Tables 4.2.6.8 and 6.1.1.4'
Re Re -0.7351 6.7784 'International Tables Vol C Tables 4.2.6.8 and 6.1.1.4'
Ru Ru -1.3442 0.7900 'International Tables Vol C Tables 4.2.6.8 and 6.1.1.4'

loop_
_geom_angle_atom_site_label_1
_geom_angle_atom_site_label_2
_geom_angle_atom_site_label_3
_geom_angle
N1 Re1 Cl1 87.17(15)
N2 Re1 Cl1 86.23(15)
N2 Re1 N1 75.05(18)
C13 Re1 Cl1 89.7(2)
C13 Re1 N1 99.6(2)
C13 Re1 N2 173.4(2)
C13 Re1 C14 89.7(3)
C13 Re1 C15 92.4(3)
C14 Re1 Cl1 91.5(2)
C14 Re1 N1 170.6(2)
C14 Re1 N2 95.6(2)
C14 Re1 C15 92.7(3)
C15 Re1 Cl1 175.3(2)
C15 Re1 N1 88.3(2)
C15 Re1 N2 91.3(3)
P1 Ru1 P2 101.50(6)
C1 Ru1 P1 87.97(19)
C1 Ru1 P2 90.03(18)
C1 Ru1 C16 103.8(3)
C1 Ru1 C17 93.2(3)
C1 Ru1 C18 117.1(3)
C1 Ru1 C19 153.0(3)
C1 Ru1 C20 139.6(3)
C16 Ru1 P1 101.4(3)
C16 Ru1 P2 153.6(2)
C16 Ru1 C19 61.6(3)
C17 Ru1 P1 137.0(3)
C17 Ru1 P2 121.4(3)
C17 Ru1 C16 36.8(3)
C17 Ru1 C19 61.2(3)
C17 Ru1 C20 60.9(3)
C18 Ru1 P1 151.8(2)
C18 Ru1 P2 91.7(2)
C18 Ru1 C16 62.0(3)
C18 Ru1 C17 37.0(3)
C18 Ru1 C19 36.7(3)
C18 Ru1 C20 61.1(3)
C19 Ru1 P1 116.23(19)
C19 Ru1 P2 96.23(18)
C20 Ru1 P1 91.7(2)
C20 Ru1 P2 129.3(2)
C20 Ru1 C16 37.0(3)
C20 Ru1 C19 36.3(3)
C21 P1 Ru1 104.8(5)
C21 P1 C21A 14.6(5)
C21 P1 C31 104.3(5)
C21A P1 Ru1 118.9(3)
C31 P1 Ru1 118.8(2)
C31 P1 C21A 93.0(4)
C41 P1 Ru1 120.7(2)
C41 P1 C21 106.8(5)
C41 P1 C21A 100.2(3)
C41 P1 C31 100.1(3)
C51 P2 Ru1 110.9(2)
C51 P2 C61 103.9(3)
C51 P2 C71 101.7(3)
C61 P2 Ru1 125.9(2)
C71 P2 Ru1 114.3(2)
C71 P2 C61 96.9(3)
C6 N1 Re1 115.9(3)
C6 N1 C12 119.4(5)
C12 N1 Re1 124.6(4)
C7 N2 Re1 116.8(4)
C7 N2 C11 118.0(5)
C11 N2 Re1 125.1(4)
C2 C1 Ru1 177.0(5)
C1 C2 C3 166.1(7)
C4 C3 C2 121.2(5)
C4 C3 C12 116.2(5)
C12 C3 C2 122.6(6)
C3 C4 H4 119.6
C5 C4 C3 120.8(5)
C5 C4 H4 119.6
C4 C5 H5 120.1
C4 C5 C6 119.7(6)
C6 C5 H5 120.1
N1 C6 C5 120.9(5)
N1 C6 C7 116.4(5)
C5 C6 C7 122.6(5)
N2 C7 C6 115.7(5)
N2 C7 C8 121.3(5)
C8 C7 C6 123.0(5)
C7 C8 H8 120.4
C9 C8 C7 119.2(6)
C9 C8 H8 120.4
C8 C9 H9 120.5
C8 C9 C10 119.1(6)
C10 C9 H9 120.5
C9 C10 H10 120.5
C11 C10 C9 119.0(6)
C11 C10 H10 120.5
N2 C11 H11 118.3
C10 C11 N2 123.3(6)
C10 C11 H11 118.3
N1 C12 C3 122.9(6)
N1 C12 H12 118.5
C3 C12 H12 118.5
O3 C13 Re1 179.4(6)
O2 C14 Re1 176.1(6)
O1 C15 Re1 170.5(7)
Ru1 C16 H16 122.2
C17 C16 Ru1 71.2(5)
C17 C16 H16 126.9
C17 C16 C20 106.2(7)
C20 C16 Ru1 71.5(4)
C20 C16 H16 126.9
Ru1 C17 H17 122.8
C16 C17 Ru1 72.0(4)
C16 C17 H17 125.5
C16 C17 C18 108.9(7)
C18 C17 Ru1 71.3(4)
C18 C17 H17 125.5
Ru1 C18 H18 121.5
C17 C18 Ru1 71.7(4)
C17 C18 H18 126.3
C19 C18 Ru1 72.3(4)
C19 C18 C17 107.5(8)
C19 C18 H18 126.3
Ru1 C19 H19 123.0
C18 C19 Ru1 71.0(4)
C18 C19 H19 126.0
C20 C19 Ru1 71.7(4)
C20 C19 C18 108.1(6)
C20 C19 H19 126.0
Ru1 C20 H20 122.7
C16 C20 Ru1 71.5(4)
C16 C20 H20 125.4
C19 C20 Ru1 72.0(4)
C19 C20 C16 109.2(7)
C19 C20 H20 125.4
C22 C21 P1 122.2(11)
C22 C21 C26 116.2(12)
C26 C21 P1 121.5(11)
C26A C21A P1 124.4(5)
C26A C21A C22A 120.0
C22A C21A P1 115.4(5)
C21A C26A H26A 120.0
C21A C26A C25A 120.0
C25A C26A H26A 120.0
C26A C25A H25A 120.0
C24A C25A C26A 120.0
C24A C25A H25A 120.0
C25A C24A H24A 120.0
C23A C24A C25A 120.0
C23A C24A H24A 120.0
C24A C23A H23A 120.0
C24A C23A C22A 120.0
C22A C23A H23A 120.0
C21A C22A H22A 120.0
C23A C22A C21A 120.0
C23A C22A H22A 120.0
C21 C22 H22 118.8
C21 C22 C23 122.3(14)
C23 C22 H22 118.8
C22 C23 H23 120.5
C22 C23 C24 119.0(17)
C24 C23 H23 120.5
C23 C24 H24 119.7
C25 C24 C23 120.6(16)
C25 C24 H24 119.7
C24 C25 H25 120.2
C24 C25 C26 119.6(15)
C26 C25 H25 120.2
C21 C26 H26 118.9
C25 C26 C21 122.2(14)
C25 C26 H26 118.9
C32 C31 P1 120.6(5)
C32 C31 C36 118.3(6)
C36 C31 P1 121.1(4)
C31 C32 H32 119.9
C31 C32 C33 120.3(6)
C33 C32 H32 119.9
C32 C33 H33 120.0
C34 C33 C32 120.0(6)
C34 C33 H33 120.0
C33 C34 H34 120.0
C33 C34 C35 119.9(6)
C35 C34 H34 120.0
C34 C35 H35 120.0
C36 C35 C34 120.0(7)
C36 C35 H35 120.0
C31 C36 H36 119.2
C35 C36 C31 121.5(6)
C35 C36 H36 119.2
C42 C41 P1 120.6(5)
C42 C41 C46 117.7(7)
C46 C41 P1 121.6(6)
C41 C42 H42 119.5
C41 C42 C43 120.9(8)
C43 C42 H42 119.5
C42 C43 H43 120.9
C44 C43 C42 118.3(9)
C44 C43 H43 120.9
C43 C44 H44 119.1
C45 C44 C43 121.9(8)
C45 C44 H44 119.1
C44 C45 H45 120.5
C44 C45 C46 118.9(8)
C46 C45 H45 120.5
C41 C46 H46 118.9
C45 C46 C41 122.2(9)
C45 C46 H46 118.9
C52 C51 P2 121.9(5)
C56 C51 P2 119.3(5)
C56 C51 C52 118.5(6)
C51 C52 H52 119.4
C53 C52 C51 121.2(7)
C53 C52 H52 119.4
C52 C53 H53 120.0
C54 C53 C52 120.0(7)
C54 C53 H53 120.0
C53 C54 H54 119.6
C55 C54 C53 120.8(6)
C55 C54 H54 119.6
C54 C55 H55 120.3
C54 C55 C56 119.4(7)
C56 C55 H55 120.3
C51 C56 C55 120.1(7)
C51 C56 H56 119.9
C55 C56 H56 119.9
C62 C61 P2 116.9(5)
C66 C61 P2 123.9(5)
C66 C61 C62 118.6(6)
C61 C62 H62 119.8
C63 C62 C61 120.5(6)
C63 C62 H62 119.8
C62 C63 H63 119.5
C62 C63 C64 121.0(6)
C64 C63 H63 119.5
C63 C64 H64 120.2
C63 C64 C65 119.5(7)
C65 C64 H64 120.2
C64 C65 H65 120.2
C66 C65 C64 119.5(7)
C66 C65 H65 120.2
C61 C66 H66 119.6
C65 C66 C61 120.8(7)
C65 C66 H66 119.6
C72 C71 P2 120.5(6)
C72 C71 C76 119.9(7)
C76 C71 P2 119.6(6)
C71 C72 H72 120.2
C71 C72 C73 119.7(8)
C73 C72 H72 120.2
C72 C73 H73 120.7
C74 C73 C72 118.5(9)
C74 C73 H73 120.7
C73 C74 H74 119.2
C75 C74 C73 121.6(8)
C75 C74 H74 119.2
C74 C75 H75 120.3
C74 C75 C76 119.3(9)
C76 C75 H75 120.3
C71 C76 H76 119.5
C75 C76 C71 121.0(8)
C75 C76 H76 119.5
Cl2 C1S Cl3 113.6(14)
Cl2 C1S H1SA 108.8
Cl2 C1S H1SB 108.8
Cl3 C1S H1SA 108.8
Cl3 C1S H1SB 108.8
H1SA C1S H1SB 107.7

loop_
_geom_bond_atom_site_label_1
_geom_bond_atom_site_label_2
_geom_bond_distance
Re1 Cl1 2.474(2)
Re1 N1 2.192(4)
Re1 N2 2.183(5)
Re1 C13 1.926(7)
Re1 C14 1.949(6)
Re1 C15 1.981(8)
Ru1 P1 2.3250(18)
Ru1 P2 2.3264(17)
Ru1 C1 2.017(6)
Ru1 C16 2.262(8)
Ru1 C17 2.252(7)
Ru1 C18 2.247(7)
Ru1 C19 2.265(6)
Ru1 C20 2.261(7)
P1 C21 1.840(12)
P1 C21A 1.963(6)
P1 C31 1.853(6)
P1 C41 1.833(7)
P2 C51 1.848(6)
P2 C61 1.865(7)
P2 C71 1.856(7)
O1 C15 1.133(5)
O2 C14 1.143(7)
O3 C13 1.152(8)
N1 C6 1.349(8)
N1 C12 1.364(7)
N2 C7 1.344(7)
N2 C11 1.372(8)
C1 C2 1.225(8)
C2 C3 1.443(8)
C3 C4 1.402(9)
C3 C12 1.416(8)
C4 H4 0.9300
C4 C5 1.385(8)
C5 H5 0.9300
C5 C6 1.400(7)
C6 C7 1.481(8)
C7 C8 1.411(9)
C8 H8 0.9300
C8 C9 1.387(9)
C9 H9 0.9300
C9 C10 1.388(9)
C10 H10 0.9300
C10 C11 1.359(10)
C11 H11 0.9300
C12 H12 0.9300
C16 H16 0.9300
C16 C17 1.426(14)
C16 C20 1.435(11)
C17 H17 0.9300
C17 C18 1.428(12)
C18 H18 0.9300
C18 C19 1.421(11)
C19 H19 0.9300
C19 C20 1.409(10)
C20 H20 0.9300
C21 C22 1.37(2)
C21 C26 1.422(19)
C21A C26A 1.3900
C21A C22A 1.3900
C26A H26A 0.9300
C26A C25A 1.3900
C25A H25A 0.9300
C25A C24A 1.3900
C24A H24A 0.9300
C24A C23A 1.3900
C23A H23A 0.9300
C23A C22A 1.3900
C22A H22A 0.9300
C22 H22 0.9300
C22 C23 1.38(2)
C23 H23 0.9300
C23 C24 1.42(2)
C24 H24 0.9300
C24 C25 1.33(2)
C25 H25 0.9300
C25 C26 1.39(2)
C26 H26 0.9300
C31 C32 1.392(8)
C31 C36 1.403(10)
C32 H32 0.9300
C32 C33 1.414(9)
C33 H33 0.9300
C33 C34 1.386(10)
C34 H34 0.9300
C34 C35 1.389(9)
C35 H35 0.9300
C35 C36 1.381(9)
C36 H36 0.9300
C41 C42 1.395(10)
C41 C46 1.399(9)
C42 H42 0.9300
C42 C43 1.409(11)
C43 H43 0.9300
C43 C44 1.405(13)
C44 H44 0.9300
C44 C45 1.357(15)
C45 H45 0.9300
C45 C46 1.390(12)
C46 H46 0.9300
C51 C52 1.403(9)
C51 C56 1.398(10)
C52 H52 0.9300
C52 C53 1.385(9)
C53 H53 0.9300
C53 C54 1.383(11)
C54 H54 0.9300
C54 C55 1.377(11)
C55 H55 0.9300
C55 C56 1.426(9)
C56 H56 0.9300
C61 C62 1.403(8)
C61 C66 1.397(9)
C62 H62 0.9300
C62 C63 1.375(10)
C63 H63 0.9300
C63 C64 1.385(10)
C64 H64 0.9300
C64 C65 1.398(11)
C65 H65 0.9300
C65 C66 1.396(11)
C66 H66 0.9300
C71 C72 1.385(10)
C71 C76 1.404(11)
C72 H72 0.9300
C72 C73 1.429(12)
C73 H73 0.9300
C73 C74 1.405(15)
C74 H74 0.9300
C74 C75 1.374(14)
C75 H75 0.9300
C75 C76 1.389(12)
C76 H76 0.9300
Cl2 C1S 1.834(14)
Cl3 C1S 1.838(14)
C1S H1SA 0.9700
C1S H1SB 0.9700
